data_4344982
loop_
_publ_author_name
'Tamura, Yuichi'
'Hisamatsu, Yosuke'
'Kumar, Sarvendra'
'Itoh, Taiki'
'Sato, Kyouhei'
'Kuroda, Reiko'
'Aoki, Shin'

_publ_section_title
;
 Efficient Synthesis of Tris-Heteroleptic Iridium(III) Complexes Based on
 the Zn(2+)-Promoted Degradation of Tris-Cyclometalated Iridium(III)
 Complexes and Their Photophysical Properties.
;
_journal_issue 2
_journal_name_full 'Inorganic chemistry'
_journal_page_first 812
_journal_page_last 833
_journal_paper_doi 10.1021/acs.inorgchem.6b02270
_journal_volume 56
_journal_year 2017
_chemical_formula_sum 'C36 H28 Cl2 F2 Ir N3'
_chemical_formula_weight 803.71
_chemical_name_systematic
; 
 ? 
;
_space_group_IT_number 14
_symmetry_cell_setting monoclinic
_symmetry_space_group_name_Hall '-P 2ybc'
_symmetry_space_group_name_H-M 'P 1 21/c 1'
_atom_sites_solution_hydrogens geom
_atom_sites_solution_primary direct
_atom_sites_solution_secondary difmap
_audit_creation_method SHELXL-97
_cell_angle_alpha 90.00
_cell_angle_beta 96.5980(10)
_cell_angle_gamma 90.00
_cell_formula_units_Z 4
_cell_length_a 19.6105(16)
_cell_length_b 8.6627(7)
_cell_length_c 17.9826(15)
_cell_measurement_reflns_used 7538
_cell_measurement_temperature 181(2)
_cell_measurement_theta_max 28.25
_cell_measurement_theta_min 2.57
_cell_volume 3034.6(4)
_computing_cell_refinement 'SMART V5.625 (Bruker, 2000)'
_computing_data_collection 'SMART V5.625 (Bruker, 2000)'
_computing_data_reduction 'SAINT v6.28A (Bruker, 2002)'
_computing_molecular_graphics 'SHELXTL V6.10 (Bruker, 2000)'
_computing_publication_material 'SHELXTL V6.10 (Bruker, 2000)'
_computing_structure_refinement 'SHELXL-97 (Sheldrick, 1997)'
_computing_structure_solution 'SHELXS-97 (Sheldrick, 1990)'
_diffrn_ambient_temperature 181(2)
_diffrn_measured_fraction_theta_full 0.987
_diffrn_measured_fraction_theta_max 0.987
_diffrn_measurement_device_type 'CCD area detector'
_diffrn_measurement_method 'phi and omega scans'
_diffrn_radiation_monochromator graphite
_diffrn_radiation_source 'fine-focus sealed tube'
_diffrn_radiation_type MoK\a
_diffrn_radiation_wavelength 0.71073
_diffrn_reflns_av_R_equivalents 0.0264
_diffrn_reflns_av_sigmaI/netI 0.0364
_diffrn_reflns_limit_h_max 23
_diffrn_reflns_limit_h_min -25
_diffrn_reflns_limit_k_max 11
_diffrn_reflns_limit_k_min -8
_diffrn_reflns_limit_l_max 23
_diffrn_reflns_limit_l_min -23
_diffrn_reflns_number 18004
_diffrn_reflns_theta_full 27.48
_diffrn_reflns_theta_max 27.48
_diffrn_reflns_theta_min 2.09
_exptl_absorpt_coefficient_mu 4.620
_exptl_absorpt_correction_T_max 0.6866
_exptl_absorpt_correction_T_min 0.4352
_exptl_absorpt_correction_type empirical
_exptl_absorpt_process_details 'SADABS v.2.03 (Bruker,2001)'
_exptl_crystal_colour 'yellowish green'
_exptl_crystal_density_diffrn 1.759
_exptl_crystal_density_method 'not measured'
_exptl_crystal_description plate
_exptl_crystal_F_000 1576
_exptl_crystal_size_max 0.22
_exptl_crystal_size_mid 0.10
_exptl_crystal_size_min 0.09
_refine_diff_density_max 2.085
_refine_diff_density_min -1.510
_refine_diff_density_rms 0.144
_refine_ls_extinction_method none
_refine_ls_goodness_of_fit_ref 1.042
_refine_ls_hydrogen_treatment constr
_refine_ls_matrix_type full
_refine_ls_number_parameters 399
_refine_ls_number_reflns 6870
_refine_ls_number_restraints 0
_refine_ls_restrained_S_all 1.042
_refine_ls_R_factor_all 0.0440
_refine_ls_R_factor_gt 0.0366
_refine_ls_shift/su_max 0.001
_refine_ls_shift/su_mean 0.000
_refine_ls_structure_factor_coef Fsqd
_refine_ls_weighting_details 'calc w=1/[\s^2^(Fo^2^)+(0.0516P)^2^+9.1386P] where P=(Fo^2^+2Fc^2^)/3'
_refine_ls_weighting_scheme calc
_refine_ls_wR_factor_gt 0.0930
_refine_ls_wR_factor_ref 0.0972
_reflns_number_gt 5970
_reflns_number_total 6870
_reflns_threshold_expression >2sigma(I)
_cod_data_source_file ic6b02270_si_004.cif
_cod_data_source_block yt8
_cod_depositor_comments 'Adding full bibliography for 4344979--4344983.cif.'
_cod_original_sg_symbol_H-M P121/c1
_cod_database_code 4344982

loop_
_symmetry_equiv_pos_as_xyz
'x, y, z'
'-x, y+1/2, -z+1/2'
'-x, -y, -z'
'x, -y-1/2, z-1/2'

loop_
_atom_site_label
_atom_site_type_symbol
_atom_site_fract_x
_atom_site_fract_y
_atom_site_fract_z
_atom_site_U_iso_or_equiv
_atom_site_adp_type
_atom_site_occupancy
_atom_site_symmetry_multiplicity
_atom_site_calc_flag
_atom_site_refinement_flags
Ir01 Ir 0.697711(9) 0.705626(19) 0.432147(9) 0.02128(7) Uani 1 1 d .
Cl1 Cl 0.9416(2) 0.9030(5) 0.31136(19) 0.1440(16) Uani 1 1 d .
Cl2 Cl 0.98831(15) 0.6006(5) 0.3494(4) 0.215(3) Uani 1 1 d .
N004 N 0.7247(2) 0.5261(5) 0.5005(2) 0.0257(8) Uani 1 1 d .
F005 F 0.6312(2) 1.0377(5) 0.6708(2) 0.0611(11) Uani 1 1 d .
N006 N 0.6856(2) 0.8836(4) 0.3588(2) 0.0241(8) Uani 1 1 d .
F007 F 0.4541(2) 0.7853(5) 0.5297(3) 0.0644(12) Uani 1 1 d .
N008 N 0.5995(2) 0.6219(5) 0.3905(2) 0.0261(8) Uani 1 1 d .
C19 C 0.6370(2) 0.7943(5) 0.5088(3) 0.0227(9) Uani 1 1 d .
C00A C 0.7159(2) 0.8675(6) 0.2949(3) 0.0263(10) Uani 1 1 d .
C00B C 0.7866(3) 0.7848(6) 0.4829(3) 0.0263(10) Uani 1 1 d .
C00C C 0.7490(2) 0.6206(6) 0.3484(3) 0.0237(9) Uani 1 1 d .
C00D C 0.5468(3) 0.6601(6) 0.4296(3) 0.0288(10) Uani 1 1 d .
C00E C 0.5673(3) 0.7579(6) 0.4946(3) 0.0275(10) Uani 1 1 d .
C00F C 0.8200(3) 0.5470(7) 0.2271(3) 0.0354(12) Uani 1 1 d .
H00F H 0.8447 0.5231 0.1861 0.043 Uiso 1 1 calc R
C00G C 0.8188(3) 0.4423(6) 0.2853(3) 0.0317(11) Uani 1 1 d .
C00H C 0.7860(3) 0.6843(6) 0.2284(3) 0.0327(11) Uani 1 1 d .
H00H H 0.7866 0.7545 0.1879 0.039 Uiso 1 1 calc R
C00I C 0.5229(3) 0.4730(7) 0.3065(3) 0.0388(13) Uani 1 1 d .
H00I H 0.5159 0.4087 0.2635 0.047 Uiso 1 1 calc R
C00J C 0.7508(3) 0.7223(6) 0.2881(3) 0.0266(10) Uani 1 1 d .
C00K C 0.6534(3) 1.0147(6) 0.3706(3) 0.0324(11) Uani 1 1 d .
H00K H 0.6311 1.0235 0.4146 0.039 Uiso 1 1 calc R
C00L C 0.7862(3) 0.5367(6) 0.5428(3) 0.0294(10) Uani 1 1 d .
C00M C 0.8208(3) 0.6818(6) 0.5348(3) 0.0299(11) Uani 1 1 d .
C00N C 0.8792(3) 0.9674(7) 0.5155(3) 0.0364(12) Uani 1 1 d .
C00O C 0.6884(3) 0.3974(6) 0.5030(3) 0.0327(11) Uani 1 1 d .
H00O H 0.6451 0.3914 0.4734 0.039 Uiso 1 1 calc R
C00P C 0.9115(3) 0.8627(8) 0.5657(3) 0.0432(14) Uani 1 1 d .
H00P H 0.9540 0.8892 0.5935 0.052 Uiso 1 1 calc R
C00Q C 0.6581(3) 0.8844(6) 0.5699(3) 0.0315(11) Uani 1 1 d .
H00Q H 0.7054 0.9081 0.5815 0.038 Uiso 1 1 calc R
C00R C 0.7827(3) 0.4817(6) 0.3444(3) 0.0288(10) Uani 1 1 d .
H00R H 0.7811 0.4097 0.3840 0.035 Uiso 1 1 calc R
C00S C 0.6506(3) 1.1377(7) 0.3227(3) 0.0420(13) Uani 1 1 d .
H00S H 0.6277 1.2302 0.3333 0.050 Uiso 1 1 calc R
C00T C 0.8176(3) 0.9275(6) 0.4748(3) 0.0325(11) Uani 1 1 d .
H00T H 0.7957 0.9998 0.4401 0.039 Uiso 1 1 calc R
C00U C 0.8829(3) 0.7215(7) 0.5758(3) 0.0368(12) Uani 1 1 d .
H00U H 0.9053 0.6505 0.6107 0.044 Uiso 1 1 calc R
C00V C 0.4819(3) 0.6024(7) 0.4074(3) 0.0406(13) Uani 1 1 d .
H00V H 0.4450 0.6287 0.4349 0.049 Uiso 1 1 calc R
C00W C 0.6116(3) 0.9404(6) 0.6143(3) 0.0380(13) Uani 1 1 d .
C00X C 0.5864(3) 0.5334(6) 0.3303(3) 0.0296(10) Uani 1 1 d .
H00X H 0.6232 0.5105 0.3020 0.035 Uiso 1 1 calc R
C00Y C 0.7141(3) 0.9888(7) 0.2448(3) 0.0383(12) Uani 1 1 d .
H00Y H 0.7355 0.9782 0.2003 0.046 Uiso 1 1 calc R
C00Z C 0.7726(4) 0.2817(7) 0.5888(3) 0.0442(15) Uani 1 1 d .
H00Z H 0.7892 0.1966 0.6190 0.053 Uiso 1 1 calc R
C010 C 0.5224(3) 0.8176(7) 0.5426(3) 0.0376(13) Uani 1 1 d .
C011 C 0.4702(3) 0.5087(8) 0.3468(4) 0.0452(15) Uani 1 1 d .
H011 H 0.4256 0.4681 0.3325 0.054 Uiso 1 1 calc R
C012 C 0.6820(3) 1.1234(7) 0.2587(3) 0.0450(14) Uani 1 1 d .
H012 H 0.6814 1.2068 0.2243 0.054 Uiso 1 1 calc R
C013 C 0.5430(3) 0.9087(7) 0.6012(3) 0.0442(14) Uani 1 1 d .
H013 H 0.5113 0.9494 0.6323 0.053 Uiso 1 1 calc R
C014 C 0.8102(3) 0.4132(7) 0.5875(3) 0.0397(13) Uani 1 1 d .
H014 H 0.8533 0.4206 0.6174 0.048 Uiso 1 1 calc R
C015 C 0.7100(4) 0.2738(6) 0.5458(3) 0.0420(14) Uani 1 1 d .
H015 H 0.6824 0.1836 0.5460 0.050 Uiso 1 1 calc R
C016 C 0.9322(4) 0.7379(10) 0.3630(5) 0.063(2) Uani 1 1 d .
H01G H 0.9372 0.7651 0.4168 0.076 Uiso 1 1 calc R
H01H H 0.8852 0.6969 0.3498 0.076 Uiso 1 1 calc R
C017 C 0.8580(3) 0.2948(7) 0.2854(4) 0.0446(15) Uani 1 1 d .
H01A H 0.8258 0.2084 0.2769 0.067 Uiso 1 1 calc R
H01B H 0.8857 0.2818 0.3339 0.067 Uiso 1 1 calc R
H01C H 0.8881 0.2973 0.2455 0.067 Uiso 1 1 calc R
C018 C 0.9105(3) 1.1212(8) 0.5035(4) 0.0547(17) Uani 1 1 d .
H01D H 0.9266 1.1676 0.5521 0.082 Uiso 1 1 calc R
H01E H 0.8761 1.1887 0.4763 0.082 Uiso 1 1 calc R
H01F H 0.9493 1.1083 0.4743 0.082 Uiso 1 1 calc R

loop_
_atom_site_aniso_label
_atom_site_aniso_U_11
_atom_site_aniso_U_22
_atom_site_aniso_U_33
_atom_site_aniso_U_23
_atom_site_aniso_U_13
_atom_site_aniso_U_12
Ir01 0.02005(10) 0.02189(10) 0.02236(10) 0.00093(7) 0.00439(6) -0.00034(7)
Cl1 0.182(4) 0.141(3) 0.103(2) 0.004(2) -0.012(2) -0.093(3)
Cl2 0.0541(16) 0.157(3) 0.417(8) -0.174(5) -0.044(3) 0.0363(19)
N004 0.029(2) 0.0244(19) 0.0245(19) 0.0026(16) 0.0073(16) 0.0034(17)
F005 0.077(3) 0.061(2) 0.047(2) -0.0199(19) 0.0152(19) -0.013(2)
N006 0.0227(19) 0.0211(18) 0.028(2) 0.0004(16) 0.0026(15) -0.0023(16)
F007 0.037(2) 0.079(3) 0.081(3) -0.021(2) 0.026(2) -0.0055(19)
N008 0.028(2) 0.0236(19) 0.027(2) 0.0048(16) 0.0018(16) -0.0013(17)
C19 0.022(2) 0.021(2) 0.026(2) 0.0068(17) 0.0060(17) -0.0004(17)
C00A 0.022(2) 0.029(2) 0.028(2) 0.0026(19) 0.0027(18) -0.006(2)
C00B 0.022(2) 0.032(3) 0.026(2) -0.0043(19) 0.0060(18) 0.0002(19)
C00C 0.020(2) 0.026(2) 0.025(2) 0.0006(18) 0.0047(17) -0.0061(19)
C00D 0.029(3) 0.026(2) 0.031(3) 0.0034(19) 0.005(2) 0.002(2)
C00E 0.026(3) 0.025(2) 0.032(3) 0.0033(19) 0.011(2) -0.0003(19)
C00F 0.034(3) 0.042(3) 0.031(3) -0.011(2) 0.011(2) -0.007(2)
C00G 0.029(3) 0.034(3) 0.032(3) -0.011(2) 0.005(2) -0.003(2)
C00H 0.037(3) 0.039(3) 0.023(2) -0.002(2) 0.008(2) -0.007(2)
C00I 0.043(3) 0.036(3) 0.035(3) 0.001(2) -0.007(2) -0.002(2)
C00J 0.026(2) 0.032(3) 0.022(2) -0.0013(19) 0.0036(18) -0.003(2)
C00K 0.031(3) 0.031(3) 0.036(3) 0.003(2) 0.003(2) 0.003(2)
C00L 0.030(3) 0.037(3) 0.023(2) 0.001(2) 0.0064(19) 0.006(2)
C00M 0.026(3) 0.040(3) 0.025(2) -0.005(2) 0.0055(19) 0.002(2)
C00N 0.029(3) 0.039(3) 0.043(3) -0.017(2) 0.013(2) -0.008(2)
C00O 0.036(3) 0.030(3) 0.034(3) 0.005(2) 0.009(2) -0.001(2)
C00P 0.023(3) 0.067(4) 0.039(3) -0.016(3) 0.005(2) -0.003(3)
C00Q 0.034(3) 0.031(3) 0.030(3) 0.000(2) 0.006(2) -0.004(2)
C00R 0.029(3) 0.028(2) 0.030(2) -0.0021(19) 0.007(2) -0.001(2)
C00S 0.048(4) 0.027(3) 0.050(3) 0.009(2) 0.003(3) 0.007(2)
C00T 0.029(3) 0.033(3) 0.036(3) -0.005(2) 0.007(2) -0.002(2)
C00U 0.027(3) 0.053(4) 0.031(3) -0.004(2) 0.002(2) 0.003(2)
C00V 0.023(3) 0.053(4) 0.047(3) 0.002(3) 0.008(2) -0.003(2)
C00W 0.054(4) 0.031(3) 0.032(3) -0.006(2) 0.014(2) -0.007(2)
C00X 0.029(3) 0.032(3) 0.028(2) 0.003(2) 0.0042(19) 0.000(2)
C00Y 0.041(3) 0.040(3) 0.035(3) 0.010(2) 0.006(2) -0.003(2)
C00Z 0.058(4) 0.036(3) 0.040(3) 0.013(2) 0.009(3) 0.016(3)
C010 0.031(3) 0.037(3) 0.048(3) 0.002(2) 0.019(2) -0.003(2)
C011 0.027(3) 0.056(4) 0.051(3) -0.002(3) -0.006(2) -0.011(3)
C012 0.056(4) 0.036(3) 0.043(3) 0.013(3) 0.003(3) -0.003(3)
C013 0.049(4) 0.042(3) 0.048(3) -0.009(3) 0.029(3) -0.005(3)
C014 0.041(3) 0.047(3) 0.031(3) 0.004(2) 0.003(2) 0.015(3)
C015 0.058(4) 0.027(3) 0.042(3) 0.008(2) 0.013(3) 0.003(3)
C016 0.043(4) 0.066(5) 0.080(5) -0.029(4) 0.001(4) -0.002(3)
C017 0.042(3) 0.042(3) 0.052(4) -0.014(3) 0.015(3) 0.008(3)
C018 0.038(3) 0.052(4) 0.075(5) -0.018(4) 0.014(3) -0.016(3)

loop_
_atom_type_symbol
_atom_type_description
_atom_type_scat_dispersion_real
_atom_type_scat_dispersion_imag
_atom_type_scat_source
C C 0.0033 0.0016 'International Tables Vol C Tables 4.2.6.8 and 6.1.1.4'
H H 0.0000 0.0000 'International Tables Vol C Tables 4.2.6.8 and 6.1.1.4'
Cl Cl 0.1484 0.1585 'International Tables Vol C Tables 4.2.6.8 and 6.1.1.4'
F F 0.0171 0.0103 'International Tables Vol C Tables 4.2.6.8 and 6.1.1.4'
Ir Ir -1.4442 7.9887 'International Tables Vol C Tables 4.2.6.8 and 6.1.1.4'
N N 0.0061 0.0033 'International Tables Vol C Tables 4.2.6.8 and 6.1.1.4'

loop_
_geom_angle_atom_site_label_1
_geom_angle_atom_site_label_2
_geom_angle_atom_site_label_3
_geom_angle
C00B Ir01 N004 80.30(19)
C00B Ir01 N006 93.86(18)
N004 Ir01 N006 171.06(16)
C00B Ir01 C00C 89.02(19)
N004 Ir01 C00C 93.13(17)
N006 Ir01 C00C 79.93(17)
C00B Ir01 C19 96.12(19)
N004 Ir01 C19 90.62(16)
N006 Ir01 C19 96.77(16)
C00C Ir01 C19 174.09(18)
C00B Ir01 N008 173.46(18)
N004 Ir01 N008 96.65(16)
N006 Ir01 N008 89.83(15)
C00C Ir01 N008 96.96(17)
C19 Ir01 N008 78.05(18)
C00O N004 C00L 119.1(4)
C00O N004 Ir01 124.4(4)
C00L N004 Ir01 116.4(3)
C00K N006 C00A 119.0(4)
C00K N006 Ir01 124.7(3)
C00A N006 Ir01 116.3(3)
C00X N008 C00D 118.5(4)
C00X N008 Ir01 124.7(3)
C00D N008 Ir01 116.7(3)
C00Q C19 C00E 118.2(5)
C00Q C19 Ir01 127.0(4)
C00E C19 Ir01 114.8(4)
N006 C00A C00Y 119.5(5)
N006 C00A C00J 114.7(4)
C00Y C00A C00J 125.8(5)
C00T C00B C00M 117.0(5)
C00T C00B Ir01 128.7(4)
C00M C00B Ir01 114.3(4)
C00R C00C C00J 117.0(4)
C00R C00C Ir01 129.3(4)
C00J C00C Ir01 113.7(4)
N008 C00D C00V 119.5(5)
N008 C00D C00E 113.6(4)
C00V C00D C00E 126.8(5)
C19 C00E C010 118.4(5)
C19 C00E C00D 116.7(4)
C010 C00E C00D 124.8(5)
C00H C00F C00G 120.4(5)
C00H C00F H00F 119.8
C00G C00F H00F 119.8
C00F C00G C00R 118.1(5)
C00F C00G C017 120.6(5)
C00R C00G C017 121.2(5)
C00F C00H C00J 120.6(5)
C00F C00H H00H 119.7
C00J C00H H00H 119.7
C011 C00I C00X 117.6(5)
C011 C00I H00I 121.2
C00X C00I H00I 121.2
C00H C00J C00C 120.7(5)
C00H C00J C00A 123.8(5)
C00C C00J C00A 115.4(4)
N006 C00K C00S 123.4(5)
N006 C00K H00K 118.3
C00S C00K H00K 118.3
N004 C00L C014 119.6(5)
N004 C00L C00M 113.7(4)
C014 C00L C00M 126.7(5)
C00U C00M C00B 121.1(5)
C00U C00M C00L 123.7(5)
C00B C00M C00L 115.2(5)
C00P C00N C00T 119.3(5)
C00P C00N C018 121.0(6)
C00T C00N C018 119.7(6)
N004 C00O C015 123.2(5)
N004 C00O H00O 118.4
C015 C00O H00O 118.4
C00U C00P C00N 120.7(5)
C00U C00P H00P 119.6
C00N C00P H00P 119.6
C00W C00Q C19 120.7(5)
C00W C00Q H00Q 119.7
C19 C00Q H00Q 119.7
C00C C00R C00G 123.0(5)
C00C C00R H00R 118.5
C00G C00R H00R 118.5
C00K C00S C012 118.0(6)
C00K C00S H00S 121.0
C012 C00S H00S 121.0
C00N C00T C00B 122.0(5)
C00N C00T H00T 119.0
C00B C00T H00T 119.0
C00P C00U C00M 119.9(5)
C00P C00U H00U 120.1
C00M C00U H00U 120.1
C011 C00V C00D 120.8(5)
C011 C00V H00V 119.6
C00D C00V H00V 119.6
F005 C00W C013 116.5(5)
F005 C00W C00Q 120.9(5)
C013 C00W C00Q 122.4(5)
N008 C00X C00I 123.8(5)
N008 C00X H00X 118.1
C00I C00X H00X 118.1
C012 C00Y C00A 120.6(5)
C012 C00Y H00Y 119.7
C00A C00Y H00Y 119.7
C014 C00Z C015 118.9(5)
C014 C00Z H00Z 120.6
C015 C00Z H00Z 120.6
C013 C010 F007 117.2(5)
C013 C010 C00E 123.1(5)
F007 C010 C00E 119.7(5)
C00V C011 C00I 119.7(5)
C00V C011 H011 120.2
C00I C011 H011 120.2
C00Y C012 C00S 119.5(5)
C00Y C012 H012 120.3
C00S C012 H012 120.3
C010 C013 C00W 117.1(5)
C010 C013 H013 121.4
C00W C013 H013 121.4
C00Z C014 C00L 120.5(6)
C00Z C014 H014 119.7
C00L C014 H014 119.7
C00O C015 C00Z 118.7(6)
C00O C015 H015 120.7
C00Z C015 H015 120.7
Cl2 C016 Cl1 113.7(6)
Cl2 C016 H01G 108.8
Cl1 C016 H01G 108.8
Cl2 C016 H01H 108.8
Cl1 C016 H01H 108.8
H01G C016 H01H 107.7
C00G C017 H01A 109.5
C00G C017 H01B 109.5
H01A C017 H01B 109.5
C00G C017 H01C 109.5
H01A C017 H01C 109.5
H01B C017 H01C 109.5
C00N C018 H01D 109.5
C00N C018 H01E 109.5
H01D C018 H01E 109.5
C00N C018 H01F 109.5
H01D C018 H01F 109.5
H01E C018 H01F 109.5

loop_
_geom_bond_atom_site_label_1
_geom_bond_atom_site_label_2
_geom_bond_distance
Ir01 C00B 1.995(5)
Ir01 N004 2.016(4)
Ir01 N006 2.025(4)
Ir01 C00C 2.042(5)
Ir01 C19 2.070(5)
Ir01 N008 2.113(4)
Cl1 C016 1.727(10)
Cl2 C016 1.657(8)
N004 C00O 1.326(7)
N004 C00L 1.353(6)
F005 C00W 1.342(6)
N006 C00K 1.329(6)
N006 C00A 1.360(6)
F007 C010 1.361(7)
N008 C00X 1.328(6)
N008 C00D 1.355(7)
C19 C00Q 1.372(7)
C19 C00E 1.397(7)
C00A C00Y 1.382(7)
C00A C00J 1.443(7)
C00B C00T 1.393(7)
C00B C00M 1.404(7)
C00C C00R 1.378(7)
C00C C00J 1.400(7)
C00D C00V 1.384(7)
C00D C00E 1.463(7)
C00E C010 1.401(7)
C00F C00H 1.365(8)
C00F C00G 1.386(8)
C00F H00F 0.9500
C00G C00R 1.387(7)
C00G C017 1.490(8)
C00H C00J 1.381(7)
C00H H00H 0.9500
C00I C011 1.363(9)
C00I C00X 1.374(7)
C00I H00I 0.9500
C00K C00S 1.368(7)
C00K H00K 0.9500
C00L C014 1.388(8)
C00L C00M 1.443(8)
C00M C00U 1.392(7)
C00N C00P 1.381(9)
C00N C00T 1.383(7)
C00N C018 1.493(9)
C00O C015 1.358(7)
C00O H00O 0.9500
C00P C00U 1.367(9)
C00P H00P 0.9500
C00Q C00W 1.367(8)
C00Q H00Q 0.9500
C00R H00R 0.9500
C00S C012 1.372(9)
C00S H00S 0.9500
C00T H00T 0.9500
C00U H00U 0.9500
C00V C011 1.357(9)
C00V H00V 0.9500
C00W C013 1.366(9)
C00X H00X 0.9500
C00Y C012 1.362(9)
C00Y H00Y 0.9500
C00Z C014 1.359(9)
C00Z C015 1.376(9)
C00Z H00Z 0.9500
C010 C013 1.342(8)
C011 H011 0.9500
C012 H012 0.9500
C013 H013 0.9500
C014 H014 0.9500
C015 H015 0.9500
C016 H01G 0.9900
C016 H01H 0.9900
C017 H01A 0.9800
C017 H01B 0.9800
C017 H01C 0.9800
C018 H01D 0.9800
C018 H01E 0.9800
C018 H01F 0.9800

loop_
_geom_torsion_atom_site_label_1
_geom_torsion_atom_site_label_2
_geom_torsion_atom_site_label_3
_geom_torsion_atom_site_label_4
_geom_torsion
C00B Ir01 N004 C00O -178.6(4)
N006 Ir01 N004 C00O -129.0(9)
C00C Ir01 N004 C00O -90.2(4)
C19 Ir01 N004 C00O 85.2(4)
N008 Ir01 N004 C00O 7.2(4)
C00B Ir01 N004 C00L -2.9(3)
N006 Ir01 N004 C00L 46.8(11)
C00C Ir01 N004 C00L 85.6(4)
C19 Ir01 N004 C00L -99.0(4)
N008 Ir01 N004 C00L -177.0(3)
C00B Ir01 N006 C00K -90.1(4)
N004 Ir01 N006 C00K -139.0(9)
C00C Ir01 N006 C00K -178.4(4)
C19 Ir01 N006 C00K 6.5(4)
N008 Ir01 N006 C00K 84.5(4)
C00B Ir01 N006 C00A 86.7(3)
N004 Ir01 N006 C00A 37.9(11)
C00C Ir01 N006 C00A -1.6(3)
C19 Ir01 N006 C00A -176.6(3)
N008 Ir01 N006 C00A -98.7(3)
C00B Ir01 N008 C00X -151.8(14)
N004 Ir01 N008 C00X -89.9(4)
N006 Ir01 N008 C00X 83.9(4)
C00C Ir01 N008 C00X 4.1(4)
C19 Ir01 N008 C00X -179.2(4)
C00B Ir01 N008 C00D 27.0(17)
N004 Ir01 N008 C00D 88.9(4)
N006 Ir01 N008 C00D -97.3(4)
C00C Ir01 N008 C00D -177.1(4)
C19 Ir01 N008 C00D -0.4(3)
C00B Ir01 C19 C00Q 3.2(4)
N004 Ir01 C19 C00Q 83.5(4)
N006 Ir01 C19 C00Q -91.4(4)
C00C Ir01 C19 C00Q -147.1(15)
N008 Ir01 C19 C00Q -179.8(4)
C00B Ir01 C19 C00E -177.6(4)
N004 Ir01 C19 C00E -97.3(4)
N006 Ir01 C19 C00E 87.8(4)
C00C Ir01 C19 C00E 32.1(18)
N008 Ir01 C19 C00E -0.6(3)
C00K N006 C00A C00Y 1.8(7)
Ir01 N006 C00A C00Y -175.3(4)
C00K N006 C00A C00J 178.7(4)
Ir01 N006 C00A C00J 1.7(5)
N004 Ir01 C00B C00T -177.0(5)
N006 Ir01 C00B C00T 9.8(5)
C00C Ir01 C00B C00T 89.7(5)
C19 Ir01 C00B C00T -87.4(5)
N008 Ir01 C00B C00T -114.3(15)
N004 Ir01 C00B C00M 1.5(4)
N006 Ir01 C00B C00M -171.7(4)
C00C Ir01 C00B C00M -91.9(4)
C19 Ir01 C00B C00M 91.0(4)
N008 Ir01 C00B C00M 64.1(16)
C00B Ir01 C00C C00R 85.3(5)
N004 Ir01 C00C C00R 5.0(5)
N006 Ir01 C00C C00R 179.3(5)
C19 Ir01 C00C C00R -124.2(16)
N008 Ir01 C00C C00R -92.1(4)
C00B Ir01 C00C C00J -92.9(4)
N004 Ir01 C00C C00J -173.2(4)
N006 Ir01 C00C C00J 1.1(3)
C19 Ir01 C00C C00J 57.6(18)
N008 Ir01 C00C C00J 89.7(4)
C00X N008 C00D C00V 2.1(7)
Ir01 N008 C00D C00V -176.7(4)
C00X N008 C00D C00E -179.9(4)
Ir01 N008 C00D C00E 1.2(5)
C00Q C19 C00E C010 1.3(7)
Ir01 C19 C00E C010 -178.0(4)
C00Q C19 C00E C00D -179.3(4)
Ir01 C19 C00E C00D 1.5(6)
N008 C00D C00E C19 -1.7(6)
C00V C00D C00E C19 176.0(5)
N008 C00D C00E C010 177.7(5)
C00V C00D C00E C010 -4.6(9)
C00H C00F C00G C00R -0.4(8)
C00H C00F C00G C017 -177.8(5)
C00G C00F C00H C00J 1.0(8)
C00F C00H C00J C00C -0.2(8)
C00F C00H C00J C00A 177.5(5)
C00R C00C C00J C00H -1.1(7)
Ir01 C00C C00J C00H 177.3(4)
C00R C00C C00J C00A -179.0(4)
Ir01 C00C C00J C00A -0.6(5)
N006 C00A C00J C00H -178.5(5)
C00Y C00A C00J C00H -1.8(8)
N006 C00A C00J C00C -0.7(6)
C00Y C00A C00J C00C 176.1(5)
C00A N006 C00K C00S -2.1(8)
Ir01 N006 C00K C00S 174.7(4)
C00O N004 C00L C014 0.3(7)
Ir01 N004 C00L C014 -175.7(4)
C00O N004 C00L C00M 179.6(4)
Ir01 N004 C00L C00M 3.6(5)
C00T C00B C00M C00U -0.2(7)
Ir01 C00B C00M C00U -178.9(4)
C00T C00B C00M C00L 178.7(5)
Ir01 C00B C00M C00L 0.0(6)
N004 C00L C00M C00U 176.5(5)
C014 C00L C00M C00U -4.2(8)
N004 C00L C00M C00B -2.4(6)
C014 C00L C00M C00B 176.9(5)
C00L N004 C00O C015 -0.4(8)
Ir01 N004 C00O C015 175.3(4)
C00T C00N C00P C00U -0.6(8)
C018 C00N C00P C00U -179.3(6)
C00E C19 C00Q C00W -1.9(7)
Ir01 C19 C00Q C00W 177.3(4)
C00J C00C C00R C00G 1.8(7)
Ir01 C00C C00R C00G -176.4(4)
C00F C00G C00R C00C -1.0(8)
C017 C00G C00R C00C 176.3(5)
N006 C00K C00S C012 1.0(9)
C00P C00N C00T C00B 0.3(8)
C018 C00N C00T C00B 179.1(5)
C00M C00B C00T C00N 0.1(8)
Ir01 C00B C00T C00N 178.5(4)
C00N C00P C00U C00M 0.4(9)
C00B C00M C00U C00P 0.0(8)
C00L C00M C00U C00P -178.8(5)
N008 C00D C00V C011 -0.3(9)
C00E C00D C00V C011 -178.0(6)
C19 C00Q C00W F005 -175.1(5)
C19 C00Q C00W C013 0.9(9)
C00D N008 C00X C00I -2.6(8)
Ir01 N008 C00X C00I 176.2(4)
C011 C00I C00X N008 1.1(8)
N006 C00A C00Y C012 -0.4(8)
C00J C00A C00Y C012 -177.0(5)
C19 C00E C010 C013 0.3(8)
C00D C00E C010 C013 -179.1(6)
C19 C00E C010 F007 179.4(5)
C00D C00E C010 F007 0.0(8)
C00D C00V C011 C00I -1.1(10)
C00X C00I C011 C00V 0.8(9)
C00A C00Y C012 C00S -0.7(9)
C00K C00S C012 C00Y 0.4(9)
F007 C010 C013 C00W 179.6(5)
C00E C010 C013 C00W -1.3(9)
F005 C00W C013 C010 176.8(5)
C00Q C00W C013 C010 0.7(9)
C015 C00Z C014 C00L -0.7(9)
N004 C00L C014 C00Z 0.3(8)
C00M C00L C014 C00Z -179.0(5)
N004 C00O C015 C00Z 0.0(9)
C014 C00Z C015 C00O 0.6(9)
